data_4313563
loop_
_publ_author_name
'Chao Qin'
'Lin Xu'
'Yongge Wei'
'Xinlong Wang'
'Fengyan Li'

_publ_section_title
;
 New Vanadium Phosphate {[(phen)VIVO]2(VV2O5)(HPO4)}n with Chiral Layer
 Architecture
;
_journal_name_full 'Inorganic Chemistry'
_journal_page_first 3107
_journal_page_last 3110
_journal_paper_doi 10.1021/ic026256i
_journal_volume 42
_journal_year 2003
_chemical_formula_sum 'C12 H9 N2 O7.5 P V2'
_chemical_formula_weight 434.06
_chemical_name_systematic
; 
 ? 
;
_space_group_IT_number 13
_symmetry_cell_setting monoclinic
_symmetry_space_group_name_Hall '-P 2yc'
_symmetry_space_group_name_H-M 'P 1 2/c 1'
_atom_sites_solution_hydrogens geom
_atom_sites_solution_primary direct
_atom_sites_solution_secondary difmap
_audit_creation_method SHELXL-97
_cell_angle_alpha 90.00
_cell_angle_beta 102.86(3)
_cell_angle_gamma 90.00
_cell_formula_units_Z 4
_cell_length_a 9.979(2)
_cell_length_b 9.886(2)
_cell_length_c 15.298(3)
_cell_measurement_reflns_used 5529
_cell_measurement_temperature 293(2)
_cell_measurement_theta_max 27.48
_cell_measurement_theta_min 2.47
_cell_volume 1471.3(5)
_computing_cell_refinement 'RAPID AUTO'
_computing_data_collection 'RAPID AUTO'
_computing_data_reduction 'RAPID AUTO'
_computing_molecular_graphics 'SHELXL-97 (Sheldrick, 1997)'
_computing_publication_material 'SHELXL-97 (Sheldrick, 1997)'
_computing_structure_refinement 'SHELXL-97 (Sheldrick, 1997)'
_computing_structure_solution 'SHELXS-97 (Sheldrick, 1990)'
_diffrn_ambient_temperature 293(2)
_diffrn_detector_area_resol_mean 0.01
_diffrn_measured_fraction_theta_full 0.977
_diffrn_measured_fraction_theta_max 0.977
_diffrn_measurement_device_type 'Rigaku R-AXIS RAPID IP'
_diffrn_measurement_method Oscillation
_diffrn_radiation_monochromator graphite
_diffrn_radiation_source 'Rotation anode'
_diffrn_radiation_type MoK\a
_diffrn_radiation_wavelength 0.71073
_diffrn_reflns_av_R_equivalents 0.0660
_diffrn_reflns_av_sigmaI/netI 0.0926
_diffrn_reflns_limit_h_max 12
_diffrn_reflns_limit_h_min -12
_diffrn_reflns_limit_k_max 12
_diffrn_reflns_limit_k_min -12
_diffrn_reflns_limit_l_max 19
_diffrn_reflns_limit_l_min -19
_diffrn_reflns_number 5529
_diffrn_reflns_theta_full 27.48
_diffrn_reflns_theta_max 27.48
_diffrn_reflns_theta_min 2.47
_exptl_absorpt_coefficient_mu 1.424
_exptl_absorpt_correction_T_max 1.1687
_exptl_absorpt_correction_T_min 0.8429
_exptl_absorpt_correction_type multi-scan
_exptl_absorpt_process_details 'ABSCOR by T.Higashi    8 March, 1995'
_exptl_crystal_colour black
_exptl_crystal_density_diffrn 1.960
_exptl_crystal_density_meas 1.960
_exptl_crystal_density_method 'not measured'
_exptl_crystal_description block
_exptl_crystal_F_000 864
_exptl_crystal_size_max 0.291
_exptl_crystal_size_mid 0.194
_exptl_crystal_size_min 0.100
_refine_diff_density_max 0.572
_refine_diff_density_min -0.672
_refine_diff_density_rms 0.117
_refine_ls_extinction_method none
_refine_ls_goodness_of_fit_ref 1.012
_refine_ls_hydrogen_treatment mixed
_refine_ls_matrix_type full
_refine_ls_number_parameters 222
_refine_ls_number_reflns 3298
_refine_ls_number_restraints 0
_refine_ls_restrained_S_all 1.012
_refine_ls_R_factor_all 0.1123
_refine_ls_R_factor_gt 0.0611
_refine_ls_shift/su_max 0.000
_refine_ls_shift/su_mean 0.000
_refine_ls_structure_factor_coef Fsqd
_refine_ls_weighting_details 'calc w=1/[\s^2^(Fo^2^)+(0.0738P)^2^+0.0000P] where P=(Fo^2^+2Fc^2^)/3'
_refine_ls_weighting_scheme calc
_refine_ls_wR_factor_gt 0.1332
_refine_ls_wR_factor_ref 0.1540
_reflns_number_gt 1999
_reflns_number_total 3298
_reflns_threshold_expression >2sigma(I)
_cod_data_source_file ic026256isi20021211_114811.cif
_cod_data_source_block p2c
_cod_original_formula_sum 'C12 H9 N2 O7.50 P V2'
_cod_database_code 4313563

loop_
_symmetry_equiv_pos_as_xyz
'x, y, z'
'-x, y, -z+1/2'
'-x, -y, -z'
'x, -y, z-1/2'

loop_
_atom_site_label
_atom_site_type_symbol
_atom_site_fract_x
_atom_site_fract_y
_atom_site_fract_z
_atom_site_U_iso_or_equiv
_atom_site_adp_type
_atom_site_occupancy
_atom_site_symmetry_multiplicity
_atom_site_calc_flag
_atom_site_refinement_flags
_atom_site_disorder_assembly
_atom_site_disorder_group
V1 V 0.78692(9) 0.58325(9) 0.04335(6) 0.0299(2) Uani 1 1 d . . .
V2 V 0.67425(9) 0.66620(9) 0.24366(6) 0.0316(3) Uani 1 1 d . . .
P P 0.90447(13) 0.53290(14) -0.13733(9) 0.0278(3) Uani 1 1 d . . .
O1 O 0.7091(4) 0.4463(3) 0.0080(3) 0.0425(10) Uani 1 1 d . . .
O2 O 0.6991(4) 0.6057(4) 0.1478(3) 0.0378(9) Uani 1 1 d . . .
O3 O 0.9519(4) 0.5259(4) 0.1337(3) 0.0415(9) Uani 1 1 d . . .
O4 O 0.8744(5) 0.6387(4) -0.2155(3) 0.0576(13) Uani 1 1 d . . .
H4O H 0.8913 0.6122 -0.2733 0.069 Uiso 1 1 d . . .
O5 O 0.8923(4) 0.6037(3) -0.0519(2) 0.0377(9) Uani 1 1 d . . .
O6 O 0.7959(4) 0.5832(4) 0.3370(3) 0.0556(12) Uani 1 1 d . . .
O7 O 0.5000 0.6420(6) 0.2500 0.0448(14) Uani 1 2 d S . .
O8 O 0.7114(5) 0.8240(4) 0.2473(3) 0.0500(11) Uani 1 1 d . . .
N1 N 0.6326(4) 0.7052(4) -0.0397(3) 0.0323(10) Uani 1 1 d . . .
N2 N 0.8551(5) 0.8051(4) 0.0717(3) 0.0348(11) Uani 1 1 d . . .
C1 C 0.5227(6) 0.6546(6) -0.0952(4) 0.0415(14) Uani 1 1 d . . .
H1 H 0.5096 0.5614 -0.0961 0.050 Uiso 1 1 calc R . .
C2 C 0.4262(7) 0.7346(7) -0.1522(4) 0.0557(18) Uani 1 1 d . . .
H2 H 0.3503 0.6946 -0.1896 0.067 Uiso 1 1 calc R . .
C3 C 0.4427(7) 0.8704(8) -0.1531(4) 0.0584(18) Uani 1 1 d . . .
H3 H 0.3788 0.9246 -0.1910 0.070 Uiso 1 1 calc R . .
C4 C 0.5574(6) 0.9275(6) -0.0959(4) 0.0462(15) Uani 1 1 d . . .
C5 C 0.5873(8) 1.0715(7) -0.0893(5) 0.0608(19) Uani 1 1 d . . .
H5 H 0.5259 1.1308 -0.1246 0.073 Uiso 1 1 calc R . .
C6 C 0.6994(9) 1.1222(7) -0.0344(5) 0.059(2) Uani 1 1 d . . .
H6 H 0.7159 1.2148 -0.0342 0.071 Uiso 1 1 calc R . .
C7 C 0.7938(7) 1.0360(6) 0.0234(4) 0.0440(15) Uani 1 1 d . . .
C8 C 0.9166(8) 1.0814(6) 0.0823(5) 0.0542(18) Uani 1 1 d . . .
H8 H 0.9380 1.1730 0.0853 0.065 Uiso 1 1 calc R . .
C9 C 1.0031(7) 0.9919(6) 0.1343(5) 0.0541(17) Uani 1 1 d . . .
H9 H 1.0830 1.0212 0.1734 0.065 Uiso 1 1 calc R . .
C10 C 0.9678(7) 0.8526(6) 0.1272(4) 0.0484(15) Uani 1 1 d . . .
H10 H 1.0262 0.7913 0.1631 0.058 Uiso 1 1 calc R . .
C11 C 0.7697(6) 0.8943(5) 0.0201(4) 0.0350(13) Uani 1 1 d . . .
C12 C 0.6510(6) 0.8421(5) -0.0395(4) 0.0320(12) Uani 1 1 d . . .

loop_
_atom_site_aniso_label
_atom_site_aniso_U_11
_atom_site_aniso_U_22
_atom_site_aniso_U_33
_atom_site_aniso_U_23
_atom_site_aniso_U_13
_atom_site_aniso_U_12
V1 0.0291(5) 0.0334(5) 0.0267(5) -0.0012(4) 0.0054(4) 0.0017(4)
V2 0.0242(5) 0.0414(5) 0.0292(5) 0.0030(4) 0.0055(4) 0.0030(4)
P 0.0208(6) 0.0408(8) 0.0216(7) -0.0017(6) 0.0044(5) 0.0014(6)
O1 0.054(3) 0.032(2) 0.042(2) -0.0039(18) 0.013(2) -0.0097(19)
O2 0.034(2) 0.043(2) 0.039(2) -0.0021(18) 0.0127(18) 0.0051(17)
O3 0.028(2) 0.061(2) 0.033(2) -0.003(2) 0.0013(17) 0.0159(19)
O4 0.057(3) 0.077(3) 0.043(3) 0.020(2) 0.020(2) 0.030(3)
O5 0.033(2) 0.047(2) 0.034(2) -0.0002(18) 0.0103(18) -0.0024(17)
O6 0.051(3) 0.081(3) 0.035(2) 0.024(2) 0.012(2) 0.030(2)
O7 0.026(3) 0.072(4) 0.039(3) 0.000 0.012(3) 0.000
O8 0.057(3) 0.041(2) 0.050(3) -0.006(2) 0.009(2) -0.003(2)
N1 0.024(2) 0.040(2) 0.032(3) 0.002(2) 0.005(2) -0.0017(19)
N2 0.031(3) 0.037(2) 0.035(3) -0.008(2) 0.003(2) -0.002(2)
C1 0.036(3) 0.051(3) 0.035(3) -0.002(3) 0.002(3) -0.005(3)
C2 0.041(4) 0.080(5) 0.038(4) -0.009(4) -0.007(3) 0.009(4)
C3 0.047(4) 0.085(5) 0.041(4) 0.012(4) 0.005(3) 0.020(4)
C4 0.046(4) 0.054(4) 0.041(4) 0.009(3) 0.014(3) 0.008(3)
C5 0.070(5) 0.055(4) 0.062(5) 0.022(4) 0.023(4) 0.026(4)
C6 0.095(6) 0.036(3) 0.056(5) 0.007(3) 0.035(5) 0.009(4)
C7 0.057(4) 0.035(3) 0.045(4) 0.001(3) 0.022(3) -0.011(3)
C8 0.078(5) 0.035(3) 0.056(4) -0.007(3) 0.026(4) -0.019(3)
C9 0.055(4) 0.054(4) 0.053(4) -0.020(3) 0.012(3) -0.025(3)
C10 0.044(4) 0.059(4) 0.040(4) -0.009(3) 0.003(3) -0.004(3)
C11 0.041(3) 0.034(3) 0.031(3) 0.001(2) 0.011(3) -0.002(2)
C12 0.031(3) 0.035(3) 0.030(3) 0.008(2) 0.007(2) 0.007(2)

loop_
_atom_type_symbol
_atom_type_description
_atom_type_scat_dispersion_real
_atom_type_scat_dispersion_imag
_atom_type_scat_source
C C 0.0033 0.0016 'International Tables Vol C Tables 4.2.6.8 and 6.1.1.4'
H H 0.0000 0.0000 'International Tables Vol C Tables 4.2.6.8 and 6.1.1.4'
N N 0.0061 0.0033 'International Tables Vol C Tables 4.2.6.8 and 6.1.1.4'
O O 0.0106 0.0060 'International Tables Vol C Tables 4.2.6.8 and 6.1.1.4'
P P 0.1023 0.0942 'International Tables Vol C Tables 4.2.6.8 and 6.1.1.4'
V V 0.3005 0.5294 'International Tables Vol C Tables 4.2.6.8 and 6.1.1.4'

loop_
_geom_angle_atom_site_label_1
_geom_angle_atom_site_label_2
_geom_angle_atom_site_label_3
_geom_angle
_geom_angle_site_symmetry_1
_geom_angle_site_symmetry_3
_geom_angle_publ_flag
O1 V1 O3 105.05(19) . . ?
O1 V1 O5 97.78(18) . . ?
O3 V1 O5 92.74(16) . . ?
O1 V1 O2 95.61(17) . . ?
O3 V1 O2 85.30(16) . . ?
O5 V1 O2 166.51(15) . . ?
O1 V1 N1 92.6(2) . . ?
O3 V1 N1 162.29(17) . . ?
O5 V1 N1 86.29(16) . . ?
O2 V1 N1 91.53(16) . . ?
O1 V1 N2 166.27(19) . . ?
O3 V1 N2 88.67(17) . . ?
O5 V1 N2 81.89(15) . . ?
O2 V1 N2 84.72(16) . . ?
N1 V1 N2 73.68(17) . . ?
O8 V2 O2 107.7(2) . . ?
O8 V2 O7 110.5(2) . . ?
O2 V2 O7 109.94(16) . . ?
O8 V2 O6 107.3(2) . . ?
O2 V2 O6 108.84(19) . . ?
O7 V2 O6 112.33(17) . . ?
O5 P O3 113.5(2) . 3_765 ?
O5 P O4 108.2(2) . . ?
O3 P O4 107.4(2) 3_765 . ?
O5 P O6 111.8(2) . 4_565 ?
O3 P O6 108.6(2) 3_765 4_565 ?
O4 P O6 107.1(3) . 4_565 ?
V2 O2 V1 158.2(2) . . ?
P O3 V1 139.2(2) 3_765 . ?
P O4 H4O 118.1(3) . . ?
P O5 V1 138.1(2) . . ?
P O6 V2 144.8(3) 4_566 . ?
V2 O7 V2 164.5(4) . 2_655 ?
C1 N1 C12 117.8(5) . . ?
C1 N1 V1 123.5(4) . . ?
C12 N1 V1 118.6(4) . . ?
C10 N2 C11 118.3(5) . . ?
C10 N2 V1 128.7(4) . . ?
C11 N2 V1 112.9(3) . . ?
N1 C1 C2 123.0(6) . . ?
N1 C1 H1 118.5 . . ?
C2 C1 H1 118.5 . . ?
C3 C2 C1 120.1(6) . . ?
C3 C2 H2 120.0 . . ?
C1 C2 H2 120.0 . . ?
C2 C3 C4 118.7(6) . . ?
C2 C3 H3 120.7 . . ?
C4 C3 H3 120.7 . . ?
C3 C4 C12 118.8(6) . . ?
C3 C4 C5 124.5(6) . . ?
C12 C4 C5 116.6(6) . . ?
C6 C5 C4 122.8(7) . . ?
C6 C5 H5 118.6 . . ?
C4 C5 H5 118.6 . . ?
C5 C6 C7 120.7(6) . . ?
C5 C6 H6 119.6 . . ?
C7 C6 H6 119.6 . . ?
C11 C7 C8 116.7(6) . . ?
C11 C7 C6 119.0(6) . . ?
C8 C7 C6 124.3(6) . . ?
C9 C8 C7 120.7(6) . . ?
C9 C8 H8 119.7 . . ?
C7 C8 H8 119.7 . . ?
C8 C9 C10 118.1(6) . . ?
C8 C9 H9 120.9 . . ?
C10 C9 H9 120.9 . . ?
N2 C10 C9 123.3(6) . . ?
N2 C10 H10 118.3 . . ?
C9 C10 H10 118.3 . . ?
N2 C11 C7 122.9(5) . . ?
N2 C11 C12 117.7(5) . . ?
C7 C11 C12 119.4(5) . . ?
N1 C12 C4 121.6(5) . . ?
N1 C12 C11 117.0(5) . . ?
C4 C12 C11 121.4(5) . . ?

loop_
_geom_bond_atom_site_label_1
_geom_bond_atom_site_label_2
_geom_bond_distance
_geom_bond_site_symmetry_2
_geom_bond_publ_flag
V1 O1 1.594(4) . ?
V1 O3 1.982(4) . ?
V1 O5 1.988(4) . ?
V1 O2 1.998(4) . ?
V1 N1 2.137(5) . ?
V1 N2 2.308(4) . ?
V2 O8 1.602(4) . ?
V2 O2 1.653(4) . ?
V2 O7 1.7792(12) . ?
V2 O6 1.848(4) . ?
P O5 1.511(4) . ?
P O3 1.537(4) 3_765 ?
P O4 1.567(4) . ?
P O6 1.567(4) 4_565 ?
O3 P 1.537(4) 3_765 ?
O4 H4O 0.972(4) . ?
O6 P 1.567(4) 4_566 ?
O7 V2 1.7792(12) 2_655 ?
N1 C1 1.326(7) . ?
N1 C12 1.366(6) . ?
N2 C10 1.335(7) . ?
N2 C11 1.352(7) . ?
C1 C2 1.392(8) . ?
C1 H1 0.9300 . ?
C2 C3 1.354(9) . ?
C2 H2 0.9300 . ?
C3 C4 1.396(9) . ?
C3 H3 0.9300 . ?
C4 C12 1.404(8) . ?
C4 C5 1.453(9) . ?
C5 C6 1.338(10) . ?
C5 H5 0.9300 . ?
C6 C7 1.423(9) . ?
C6 H6 0.9300 . ?
C7 C11 1.420(7) . ?
C7 C8 1.422(9) . ?
C8 C9 1.362(10) . ?
C8 H8 0.9300 . ?
C9 C10 1.420(8) . ?
C9 H9 0.9300 . ?
C10 H10 0.9300 . ?
C11 C12 1.421(8) . ?

loop_
_geom_hbond_atom_site_label_D
_geom_hbond_atom_site_label_H
_geom_hbond_atom_site_label_A
_geom_hbond_distance_DH
_geom_hbond_distance_HA
_geom_hbond_distance_DA
_geom_hbond_angle_DHA
_geom_hbond_site_symmetry_A
O4 H4O O3 0.972(4) 2.153(4) 3.060(6) 154.5(3) 4_565
